data_7119287
loop_
_publ_author_name
'Wu, Zhongkai'
'Xu, Pan'
'Zhou, Nengneng'
'Duan, Yingqian'
'Zhang, Muliang'
'Zhu, Chengjian'

_publ_section_title
;
 [3+2] Cycloaddition of azide with aldehyde hydrazone through an aminyl
 radical-polar crossover strategy.
;
_journal_issue 6
_journal_name_full 'Chemical communications (Cambridge, England)'
_journal_page_first 1045
_journal_page_last 1047
_journal_paper_doi 10.1039/c6cc08779e
_journal_volume 53
_journal_year 2017
_chemical_formula_sum 'C12 H15 N5 O'
_chemical_formula_weight 245.29
_space_group_crystal_system orthorhombic
_space_group_IT_number 29
_space_group_name_Hall 'P 2c -2ac'
_space_group_name_H-M_alt 'P c a 21'
_symmetry_space_group_name_Hall 'P 2c -2ac'
_symmetry_space_group_name_H-M 'P c a 21'
_atom_sites_solution_hydrogens geom
_audit_creation_method SHELXL-2014/7
_audit_update_record
;
2016-11-02 deposited with the CCDC.
2016-12-19 downloaded from the CCDC.
;
_cell_angle_alpha 90
_cell_angle_beta 90
_cell_angle_gamma 90
_cell_formula_units_Z 8
_cell_length_a 12.406(9)
_cell_length_b 5.786(4)
_cell_length_c 34.77(3)
_cell_measurement_temperature 296(2)
_cell_volume 2496(3)
_computing_structure_refinement 'SHELXL-2014/7 (Sheldrick, 2014)'
_diffrn_ambient_temperature 296(2)
_diffrn_measured_fraction_theta_full 0.998
_diffrn_measured_fraction_theta_max 0.995
_diffrn_radiation_type MoK\a
_diffrn_radiation_wavelength 0.71073
_diffrn_reflns_av_R_equivalents 0.0861
_diffrn_reflns_av_unetI/netI 0.0994
_diffrn_reflns_Laue_measured_fraction_full 0.998
_diffrn_reflns_Laue_measured_fraction_max 0.995
_diffrn_reflns_limit_h_max 15
_diffrn_reflns_limit_h_min -15
_diffrn_reflns_limit_k_max 7
_diffrn_reflns_limit_k_min -5
_diffrn_reflns_limit_l_max 44
_diffrn_reflns_limit_l_min -45
_diffrn_reflns_number 14810
_diffrn_reflns_point_group_measured_fraction_full 0.998
_diffrn_reflns_point_group_measured_fraction_max 0.995
_diffrn_reflns_theta_full 25.242
_diffrn_reflns_theta_max 27.486
_diffrn_reflns_theta_min 2.343
_exptl_absorpt_coefficient_mu 0.089
_exptl_crystal_density_diffrn 1.306
_exptl_crystal_F_000 1040
_exptl_crystal_size_max 0.280
_exptl_crystal_size_mid 0.260
_exptl_crystal_size_min 0.220
_refine_diff_density_max 0.216
_refine_diff_density_min -0.240
_refine_diff_density_rms 0.054
_refine_ls_abs_structure_details
;
 Refined as an inversion twin.
;
_refine_ls_abs_structure_Flack 0(3)
_refine_ls_extinction_method none
_refine_ls_goodness_of_fit_ref 1.026
_refine_ls_hydrogen_treatment constr
_refine_ls_matrix_type full
_refine_ls_number_parameters 328
_refine_ls_number_reflns 5503
_refine_ls_number_restraints 1
_refine_ls_restrained_S_all 1.026
_refine_ls_R_factor_all 0.1124
_refine_ls_R_factor_gt 0.0676
_refine_ls_shift/su_max 0.000
_refine_ls_shift/su_mean 0.000
_refine_ls_structure_factor_coef Fsqd
_refine_ls_weighting_details 'w=1/[\s^2^(Fo^2^)+(0.0755P)^2^+0.4585P] where P=(Fo^2^+2Fc^2^)/3'
_refine_ls_weighting_scheme calc
_refine_ls_wR_factor_gt 0.1544
_refine_ls_wR_factor_ref 0.1766
_reflns_Friedel_coverage 0.967
_reflns_Friedel_fraction_full 0.999
_reflns_Friedel_fraction_max 0.996
_reflns_number_gt 3646
_reflns_number_total 5503
_reflns_threshold_expression 'I > 2\s(I)'
_cod_data_source_file c6cc08779e2.cif
_cod_data_source_block 20160928zcj_wjk_0m_a
_cod_depositor_comments 'Adding full bibliography for 7119287.cif.'
_cod_database_code 7119287
_shelx_shelxl_version_number 2014/7
_shelx_space_group_comment
;
The symmetry employed for this shelxl refinement is uniquely defined
by the following loop, which should always be used as a source of
symmetry information in preference to the above space-group names.
They are only intended as comments.
;
_shelx_estimated_absorpt_t_min 0.975
_shelx_estimated_absorpt_t_max 0.981

loop_
_space_group_symop_operation_xyz
'x, y, z'
'-x, -y, z+1/2'
'-x+1/2, y, z+1/2'
'x+1/2, -y, z'

loop_
_atom_site_label
_atom_site_type_symbol
_atom_site_fract_x
_atom_site_fract_y
_atom_site_fract_z
_atom_site_U_iso_or_equiv
_atom_site_adp_type
_atom_site_occupancy
_atom_site_site_symmetry_order
_atom_site_calc_flag
_atom_site_refinement_flags_posn
_atom_site_refinement_flags_adp
C1 C 0.7015(7) 1.1779(12) 0.7292(2) 0.068(2) Uani 1 1 d . .
H1A H 0.7250 1.3220 0.7184 0.103 Uiso 1 1 calc R U
H1B H 0.7333 1.1577 0.7542 0.103 Uiso 1 1 calc R U
H1C H 0.6244 1.1785 0.7316 0.103 Uiso 1 1 calc R U
C2 C 0.7353(5) 0.9832(10) 0.70342(19) 0.0456(15) Uani 1 1 d . .
C3 C 0.8375(6) 0.8902(13) 0.7049(2) 0.0601(19) Uani 1 1 d . .
H3 H 0.8867 0.9502 0.7224 0.072 Uiso 1 1 calc R U
C4 C 0.8695(5) 0.7104(12) 0.68115(18) 0.0541(17) Uani 1 1 d . .
H4 H 0.9396 0.6541 0.6828 0.065 Uiso 1 1 calc R U
C5 C 0.7978(4) 0.6125(10) 0.65479(16) 0.0377(13) Uani 1 1 d . .
C6 C 0.6920(4) 0.7041(11) 0.65322(17) 0.0448(14) Uani 1 1 d . .
H6 H 0.6419 0.6430 0.6361 0.054 Uiso 1 1 calc R U
C7 C 0.6636(5) 0.8838(11) 0.67710(17) 0.0476(14) Uani 1 1 d . .
H7 H 0.5938 0.9416 0.6757 0.057 Uiso 1 1 calc R U
C8 C 0.8340(4) 0.4188(10) 0.63096(17) 0.0362(12) Uani 1 1 d . .
C9 C 0.7184(4) 0.5550(9) 0.54694(17) 0.0328(11) Uani 1 1 d . .
H9A H 0.7580 0.4687 0.5276 0.039 Uiso 1 1 calc R U
H9B H 0.7619 0.6855 0.5550 0.039 Uiso 1 1 calc R U
C10 C 0.6111(4) 0.6383(9) 0.53061(17) 0.0361(12) Uani 1 1 d . .
H10A H 0.5734 0.7280 0.5500 0.043 Uiso 1 1 calc R U
H10B H 0.6245 0.7382 0.5087 0.043 Uiso 1 1 calc R U
C11 C 0.5233(4) 0.3048(8) 0.55106(18) 0.0399(13) Uani 1 1 d . .
H11A H 0.4770 0.1783 0.5432 0.048 Uiso 1 1 calc R U
H11B H 0.4855 0.3932 0.5705 0.048 Uiso 1 1 calc R U
C12 C 0.6272(4) 0.2073(9) 0.56813(16) 0.0379(12) Uani 1 1 d . .
H12A H 0.6111 0.1094 0.5900 0.045 Uiso 1 1 calc R U
H12B H 0.6653 0.1161 0.5491 0.045 Uiso 1 1 calc R U
C13 C 0.0386(6) 0.3147(11) 0.76984(19) 0.0587(18) Uani 1 1 d . .
H13A H 0.0016 0.1755 0.7770 0.088 Uiso 1 1 calc R U
H13B H 0.1150 0.2919 0.7723 0.088 Uiso 1 1 calc R U
H13C H 0.0215 0.3530 0.7437 0.088 Uiso 1 1 calc R U
C14 C 0.0036(5) 0.5098(10) 0.79597(19) 0.0438(14) Uani 1 1 d . .
C15 C 0.0738(5) 0.6128(11) 0.82138(16) 0.0431(14) Uani 1 1 d . .
H15 H 0.1445 0.5600 0.8227 0.052 Uiso 1 1 calc R U
C16 C 0.0419(4) 0.7940(10) 0.84518(17) 0.0403(13) Uani 1 1 d . .
H16 H 0.0911 0.8593 0.8622 0.048 Uiso 1 1 calc R U
C17 C -0.0626(4) 0.8774(8) 0.84362(15) 0.0301(11) Uani 1 1 d . .
C18 C -0.1346(4) 0.7773(11) 0.81775(18) 0.0485(15) Uani 1 1 d . .
H18 H -0.2053 0.8306 0.8165 0.058 Uiso 1 1 calc R U
C19 C -0.1017(5) 0.5994(12) 0.79404(19) 0.0545(17) Uani 1 1 d . .
H19 H -0.1501 0.5376 0.7764 0.065 Uiso 1 1 calc R U
C20 C -0.1016(4) 1.0718(10) 0.86725(15) 0.0320(11) Uani 1 1 d . .
C21 C 0.0144(4) 0.9718(8) 0.95331(16) 0.0312(11) Uani 1 1 d . .
H21A H -0.0281 0.8361 0.9472 0.037 Uiso 1 1 calc R U
H21B H -0.0265 1.0678 0.9709 0.037 Uiso 1 1 calc R U
C22 C 0.1208(4) 0.9006(8) 0.97162(16) 0.0357(12) Uani 1 1 d . .
H22A H 0.1066 0.8154 0.9951 0.043 Uiso 1 1 calc R U
H22B H 0.1595 0.7993 0.9542 0.043 Uiso 1 1 calc R U
C23 C 0.2075(4) 1.2227(9) 0.94604(17) 0.0391(13) Uani 1 1 d . .
H23A H 0.2460 1.1248 0.9280 0.047 Uiso 1 1 calc R U
H23B H 0.2534 1.3534 0.9522 0.047 Uiso 1 1 calc R U
C24 C 0.1050(4) 1.3083(9) 0.92759(17) 0.0367(12) Uani 1 1 d . .
H24A H 0.0658 1.4071 0.9453 0.044 Uiso 1 1 calc R U
H24B H 0.1214 1.3965 0.9046 0.044 Uiso 1 1 calc R U
N1 N 0.9239(4) 0.3009(9) 0.63706(15) 0.0489(13) Uani 1 1 d . .
N2 N 0.9308(4) 0.1370(9) 0.60819(17) 0.0530(14) Uani 1 1 d . .
N3 N 0.8503(4) 0.1570(8) 0.58443(15) 0.0465(13) Uani 1 1 d . .
N4 N 0.7881(3) 0.3311(7) 0.59880(13) 0.0338(10) Uani 1 1 d . .
N5 N 0.6930(3) 0.4057(6) 0.58012(12) 0.0271(9) Uani 1 1 d . .
N6 N -0.1928(4) 1.1856(9) 0.86045(15) 0.0465(12) Uani 1 1 d . .
N7 N -0.2011(4) 1.3489(9) 0.88853(17) 0.0520(14) Uani 1 1 d . .
N8 N -0.1203(4) 1.3421(8) 0.91234(14) 0.0446(12) Uani 1 1 d . .
N9 N -0.0565(3) 1.1689(7) 0.89869(12) 0.0314(10) Uani 1 1 d . .
N10 N 0.0395(3) 1.1028(7) 0.91767(12) 0.0285(9) Uani 1 1 d . .
O1 O 0.5449(3) 0.4488(7) 0.51888(11) 0.0424(10) Uani 1 1 d . .
O2 O 0.1858(3) 1.0957(6) 0.98019(12) 0.0390(9) Uani 1 1 d . .

loop_
_atom_site_aniso_label
_atom_site_aniso_U_11
_atom_site_aniso_U_22
_atom_site_aniso_U_33
_atom_site_aniso_U_23
_atom_site_aniso_U_13
_atom_site_aniso_U_12
C1 0.091(5) 0.062(4) 0.053(4) -0.013(4) 0.005(4) -0.027(4)
C2 0.047(3) 0.053(4) 0.037(4) 0.001(3) 0.003(3) -0.020(3)
C3 0.055(4) 0.069(4) 0.056(4) -0.006(4) -0.013(3) -0.030(4)
C4 0.031(3) 0.079(4) 0.052(4) 0.011(3) -0.013(3) -0.018(3)
C5 0.025(3) 0.054(3) 0.035(3) 0.017(3) -0.008(2) -0.007(2)
C6 0.023(3) 0.070(4) 0.041(3) -0.006(3) -0.010(2) 0.000(3)
C7 0.039(3) 0.060(4) 0.043(3) -0.009(3) 0.000(3) 0.000(3)
C8 0.017(2) 0.048(3) 0.043(3) 0.021(3) 0.003(2) -0.002(2)
C9 0.023(2) 0.035(3) 0.040(3) 0.003(2) 0.002(2) 0.003(2)
C10 0.028(3) 0.034(3) 0.047(3) 0.008(2) -0.004(3) -0.003(2)
C11 0.029(3) 0.029(3) 0.061(4) -0.009(3) -0.006(3) -0.006(2)
C12 0.039(3) 0.028(2) 0.047(3) 0.005(2) 0.003(3) -0.005(2)
C13 0.072(5) 0.052(4) 0.052(4) -0.013(3) -0.002(4) -0.019(3)
C14 0.051(3) 0.045(3) 0.035(3) -0.001(3) -0.003(3) -0.014(3)
C15 0.036(3) 0.056(4) 0.038(3) -0.006(3) -0.002(3) 0.003(3)
C16 0.028(3) 0.052(3) 0.040(3) -0.008(3) -0.009(2) 0.001(2)
C17 0.021(2) 0.038(3) 0.031(3) 0.006(2) -0.002(2) -0.004(2)
C18 0.027(3) 0.061(4) 0.057(4) 0.000(3) -0.016(3) -0.008(3)
C19 0.046(4) 0.069(4) 0.048(4) -0.009(3) -0.017(3) -0.021(3)
C20 0.016(2) 0.045(3) 0.035(3) 0.012(2) 0.002(2) -0.001(2)
C21 0.027(2) 0.025(2) 0.041(3) 0.002(2) 0.001(2) -0.004(2)
C22 0.034(3) 0.028(2) 0.045(3) -0.001(2) -0.004(2) -0.001(2)
C23 0.030(3) 0.035(3) 0.053(3) 0.003(3) -0.003(3) -0.013(2)
C24 0.028(3) 0.032(3) 0.050(3) 0.002(2) -0.003(3) -0.009(2)
N1 0.025(2) 0.065(3) 0.057(3) 0.022(3) -0.001(2) 0.007(2)
N2 0.033(3) 0.063(3) 0.064(4) 0.015(3) 0.006(3) 0.016(2)
N3 0.035(3) 0.041(3) 0.063(3) 0.009(2) 0.011(3) 0.016(2)
N4 0.020(2) 0.036(2) 0.045(3) 0.007(2) 0.0055(19) 0.0065(17)
N5 0.0184(19) 0.027(2) 0.036(2) -0.0009(17) 0.0001(17) 0.0018(15)
N6 0.024(2) 0.062(3) 0.053(3) 0.017(3) -0.004(2) 0.012(2)
N7 0.029(2) 0.058(3) 0.069(4) 0.016(3) 0.005(3) 0.018(2)
N8 0.029(2) 0.049(3) 0.055(3) 0.002(2) 0.007(2) 0.012(2)
N9 0.0188(19) 0.034(2) 0.042(3) 0.0015(19) 0.0019(18) 0.0038(17)
N10 0.0187(19) 0.029(2) 0.038(2) -0.0002(18) -0.0042(17) -0.0001(16)
O1 0.036(2) 0.048(2) 0.043(2) -0.0078(18) -0.0104(18) -0.0032(18)
O2 0.038(2) 0.0355(18) 0.044(2) -0.0010(18) -0.0081(18) -0.0061(16)

loop_
_atom_type_symbol
_atom_type_description
_atom_type_scat_dispersion_real
_atom_type_scat_dispersion_imag
_atom_type_scat_source
C C 0.0033 0.0016 'International Tables Vol C Tables 4.2.6.8 and 6.1.1.4'
H H 0.0000 0.0000 'International Tables Vol C Tables 4.2.6.8 and 6.1.1.4'
N N 0.0061 0.0033 'International Tables Vol C Tables 4.2.6.8 and 6.1.1.4'
O O 0.0106 0.0060 'International Tables Vol C Tables 4.2.6.8 and 6.1.1.4'

loop_
_geom_angle_atom_site_label_1
_geom_angle_atom_site_label_2
_geom_angle_atom_site_label_3
_geom_angle
C2 C1 H1A 109.5
C2 C1 H1B 109.5
H1A C1 H1B 109.5
C2 C1 H1C 109.5
H1A C1 H1C 109.5
H1B C1 H1C 109.5
C3 C2 C7 116.6(6)
C3 C2 C1 121.9(6)
C7 C2 C1 121.4(6)
C2 C3 C4 122.3(6)
C2 C3 H3 118.8
C4 C3 H3 118.8
C3 C4 C5 120.8(6)
C3 C4 H4 119.6
C5 C4 H4 119.6
C4 C5 C6 117.6(6)
C4 C5 C8 119.1(5)
C6 C5 C8 123.3(5)
C7 C6 C5 119.8(5)
C7 C6 H6 120.1
C5 C6 H6 120.1
C6 C7 C2 122.8(6)
C6 C7 H7 118.6
C2 C7 H7 118.6
N1 C8 N4 107.1(5)
N1 C8 C5 124.2(5)
N4 C8 C5 128.7(4)
N5 C9 C10 106.9(4)
N5 C9 H9A 110.3
C10 C9 H9A 110.3
N5 C9 H9B 110.3
C10 C9 H9B 110.3
H9A C9 H9B 108.6
O1 C10 C9 111.4(4)
O1 C10 H10A 109.3
C9 C10 H10A 109.3
O1 C10 H10B 109.3
C9 C10 H10B 109.3
H10A C10 H10B 108.0
O1 C11 C12 111.3(4)
O1 C11 H11A 109.4
C12 C11 H11A 109.4
O1 C11 H11B 109.4
C12 C11 H11B 109.4
H11A C11 H11B 108.0
N5 C12 C11 106.9(4)
N5 C12 H12A 110.3
C11 C12 H12A 110.3
N5 C12 H12B 110.3
C11 C12 H12B 110.3
H12A C12 H12B 108.6
C14 C13 H13A 109.5
C14 C13 H13B 109.5
H13A C13 H13B 109.5
C14 C13 H13C 109.5
H13A C13 H13C 109.5
H13B C13 H13C 109.5
C15 C14 C19 117.2(6)
C15 C14 C13 121.8(6)
C19 C14 C13 120.9(6)
C14 C15 C16 121.9(6)
C14 C15 H15 119.1
C16 C15 H15 119.1
C17 C16 C15 120.3(5)
C17 C16 H16 119.8
C15 C16 H16 119.8
C16 C17 C18 118.7(5)
C16 C17 C20 123.4(5)
C18 C17 C20 117.8(5)
C19 C18 C17 120.3(5)
C19 C18 H18 119.8
C17 C18 H18 119.8
C18 C19 C14 121.4(5)
C18 C19 H19 119.3
C14 C19 H19 119.3
N6 C20 N9 106.9(5)
N6 C20 C17 123.9(5)
N9 C20 C17 129.2(4)
N10 C21 C22 107.8(4)
N10 C21 H21A 110.1
C22 C21 H21A 110.1
N10 C21 H21B 110.1
C22 C21 H21B 110.1
H21A C21 H21B 108.5
O2 C22 C21 111.4(4)
O2 C22 H22A 109.3
C21 C22 H22A 109.3
O2 C22 H22B 109.3
C21 C22 H22B 109.3
H22A C22 H22B 108.0
O2 C23 C24 111.4(4)
O2 C23 H23A 109.3
C24 C23 H23A 109.3
O2 C23 H23B 109.3
C24 C23 H23B 109.3
H23A C23 H23B 108.0
N10 C24 C23 107.4(4)
N10 C24 H24A 110.2
C23 C24 H24A 110.2
N10 C24 H24B 110.2
C23 C24 H24B 110.2
H24A C24 H24B 108.5
C8 N1 N2 106.8(5)
N3 N2 N1 110.6(4)
N2 N3 N4 105.5(5)
C8 N4 N3 110.0(4)
C8 N4 N5 128.0(4)
N3 N4 N5 121.9(4)
N4 N5 C12 110.8(4)
N4 N5 C9 111.1(4)
C12 N5 C9 110.7(4)
C20 N6 N7 106.2(5)
N8 N7 N6 112.2(4)
N7 N8 N9 104.4(5)
C20 N9 N8 110.3(4)
C20 N9 N10 127.9(4)
N8 N9 N10 121.7(4)
N9 N10 C24 110.7(4)
N9 N10 C21 110.6(4)
C24 N10 C21 109.3(4)
C11 O1 C10 109.5(4)
C22 O2 C23 110.1(4)

loop_
_geom_bond_atom_site_label_1
_geom_bond_atom_site_label_2
_geom_bond_distance
C1 C2 1.500(9)
C1 H1A 0.9600
C1 H1B 0.9600
C1 H1C 0.9600
C2 C3 1.378(10)
C2 C7 1.400(9)
C3 C4 1.386(10)
C3 H3 0.9300
C4 C5 1.397(8)
C4 H4 0.9300
C5 C6 1.416(7)
C5 C8 1.464(9)
C6 C7 1.376(8)
C6 H6 0.9300
C7 H7 0.9300
C8 N1 1.324(7)
C8 N4 1.353(8)
C9 N5 1.475(7)
C9 C10 1.525(7)
C9 H9A 0.9700
C9 H9B 0.9700
C10 O1 1.429(6)
C10 H10A 0.9700
C10 H10B 0.9700
C11 O1 1.421(7)
C11 C12 1.526(7)
C11 H11A 0.9700
C11 H11B 0.9700
C12 N5 1.469(7)
C12 H12A 0.9700
C12 H12B 0.9700
C13 C14 1.512(9)
C13 H13A 0.9600
C13 H13B 0.9600
C13 H13C 0.9600
C14 C15 1.376(8)
C14 C19 1.407(9)
C15 C16 1.393(8)
C15 H15 0.9300
C16 C17 1.385(7)
C16 H16 0.9300
C17 C18 1.394(7)
C17 C20 1.475(8)
C18 C19 1.381(9)
C18 H18 0.9300
C19 H19 0.9300
C20 N6 1.330(6)
C20 N9 1.350(7)
C21 N10 1.485(7)
C21 C22 1.522(7)
C21 H21A 0.9700
C21 H21B 0.9700
C22 O2 1.418(6)
C22 H22A 0.9700
C22 H22B 0.9700
C23 O2 1.422(7)
C23 C24 1.509(8)
C23 H23A 0.9700
C23 H23B 0.9700
C24 N10 1.481(6)
C24 H24A 0.9700
C24 H24B 0.9700
N1 N2 1.384(8)
N2 N3 1.301(7)
N3 N4 1.364(6)
N4 N5 1.414(6)
N6 N7 1.363(8)
N7 N8 1.301(7)
N8 N9 1.362(6)
N9 N10 1.414(6)

loop_
_geom_torsion_atom_site_label_1
_geom_torsion_atom_site_label_2
_geom_torsion_atom_site_label_3
_geom_torsion_atom_site_label_4
_geom_torsion
C7 C2 C3 C4 1.2(10)
C1 C2 C3 C4 180.0(6)
C2 C3 C4 C5 -1.0(10)
C3 C4 C5 C6 0.2(9)
C3 C4 C5 C8 -178.4(5)
C4 C5 C6 C7 0.3(9)
C8 C5 C6 C7 178.8(5)
C5 C6 C7 C2 0.1(10)
C3 C2 C7 C6 -0.8(9)
C1 C2 C7 C6 -179.6(6)
C4 C5 C8 N1 12.6(8)
C6 C5 C8 N1 -165.9(5)
C4 C5 C8 N4 -164.7(5)
C6 C5 C8 N4 16.8(9)
N5 C9 C10 O1 -59.3(6)
O1 C11 C12 N5 60.0(5)
C19 C14 C15 C16 1.9(9)
C13 C14 C15 C16 179.3(6)
C14 C15 C16 C17 -0.5(9)
C15 C16 C17 C18 -0.3(8)
C15 C16 C17 C20 -178.6(5)
C16 C17 C18 C19 -0.4(9)
C20 C17 C18 C19 178.0(5)
C17 C18 C19 C14 1.9(10)
C15 C14 C19 C18 -2.6(10)
C13 C14 C19 C18 179.9(6)
C16 C17 C20 N6 164.9(5)
C18 C17 C20 N6 -13.5(8)
C16 C17 C20 N9 -15.3(8)
C18 C17 C20 N9 166.4(5)
N10 C21 C22 O2 58.7(5)
O2 C23 C24 N10 -60.8(6)
N4 C8 N1 N2 -0.9(6)
C5 C8 N1 N2 -178.7(5)
C8 N1 N2 N3 1.9(6)
N1 N2 N3 N4 -2.1(6)
N1 C8 N4 N3 -0.4(5)
C5 C8 N4 N3 177.3(5)
N1 C8 N4 N5 -177.6(5)
C5 C8 N4 N5 0.1(8)
N2 N3 N4 C8 1.6(6)
N2 N3 N4 N5 179.0(4)
C8 N4 N5 C12 -137.4(5)
N3 N4 N5 C12 45.6(6)
C8 N4 N5 C9 99.0(6)
N3 N4 N5 C9 -77.9(5)
C11 C12 N5 N4 175.9(4)
C11 C12 N5 C9 -60.3(5)
C10 C9 N5 N4 -176.3(4)
C10 C9 N5 C12 60.1(5)
N9 C20 N6 N7 -0.6(6)
C17 C20 N6 N7 179.3(5)
C20 N6 N7 N8 -0.2(6)
N6 N7 N8 N9 0.8(6)
N6 C20 N9 N8 1.1(6)
C17 C20 N9 N8 -178.7(5)
N6 C20 N9 N10 177.9(4)
C17 C20 N9 N10 -2.0(8)
N7 N8 N9 C20 -1.2(6)
N7 N8 N9 N10 -178.2(4)
C20 N9 N10 C24 136.2(5)
N8 N9 N10 C24 -47.4(6)
C20 N9 N10 C21 -102.5(5)
N8 N9 N10 C21 73.8(5)
C23 C24 N10 N9 -177.5(4)
C23 C24 N10 C21 60.4(5)
C22 C21 N10 N9 178.5(4)
C22 C21 N10 C24 -59.4(5)
C12 C11 O1 C10 -60.4(6)
C9 C10 O1 C11 60.2(6)
C21 C22 O2 C23 -59.0(6)
C24 C23 O2 C22 60.4(6)
